data_7024343
loop_
_publ_author_name
'Vallejo, Julia'
'Castro, Isabel'
'Ca\~nadillas-Delgado, Laura'
'Ruiz-P\'erez, Catalina'
'Ferrando-Soria, Jes\'us'
'Ruiz-Garc\'ia, Rafael'
'Cano, Joan'
'Lloret, Francesc'
'Julve, Miguel'

_publ_section_title
;
 Ferromagnetic coupling and magnetic anisotropy in oxalato-bridged
 trinuclear chromium(III)-cobalt(II) complexes with aromatic diimine
 ligands.
;
_journal_issue 9
_journal_name_full 'Dalton transactions (Cambridge, England : 2003)'
_journal_page_first 2350
_journal_page_last 2358
_journal_paper_doi 10.1039/b915546e
_journal_volume 39
_journal_year 2010
_chemical_formula_sum 'C44 H31 Co Cr2 N6 O17.5'
_chemical_formula_weight 1086.68
_chemical_name_systematic
;
?
;
_space_group_IT_number 14
_symmetry_cell_setting monoclinic
_symmetry_Int_Tables_number 14
_symmetry_space_group_name_Hall '-P 2ybc'
_symmetry_space_group_name_H-M 'P 1 21/c 1'
_atom_sites_solution_hydrogens geom
_atom_sites_solution_primary direct
_atom_sites_solution_secondary difmap
_audit_creation_method SHELXL-97
_cell_angle_alpha 90.00
_cell_angle_beta 104.8140(10)
_cell_angle_gamma 90.00
_cell_formula_units_Z 4
_cell_length_a 17.6122(5)
_cell_length_b 12.5916(4)
_cell_length_c 24.0752(9)
_cell_measurement_temperature 293(2)
_cell_volume 5161.6(3)
_computing_data_collection 'Collect (Bruker AXS BV, 1997-2004)'
_computing_data_reduction 'EvalCCD (Duisenberg & Schreurs 1990-2000)'
_computing_molecular_graphics 'Ortep-3 for Windows (Farrugia, 1997)'
_computing_publication_material 'WinGX publication routines (Farrugia, 1999)'
_computing_structure_refinement 'SHELXL-97 (Sheldrick, 1997)'
_computing_structure_solution 'SHELXL-97 (Sheldrick, 1997)'
_diffrn_ambient_temperature 293(2)
_diffrn_detector 'CCD plate'
_diffrn_detector_area_resol_mean 9
_diffrn_measured_fraction_theta_full 0.974
_diffrn_measured_fraction_theta_max 0.974
_diffrn_measurement_device '95mm CCD camera on \k-goniostat'
_diffrn_measurement_device_type KappaCCD
_diffrn_measurement_method 'CCD rotation images, thick slices'
_diffrn_radiation_monochromator 'horizonally mounted graphite crystal'
_diffrn_radiation_probe x-ray
_diffrn_radiation_source 'fine-focus sealed tube'
_diffrn_radiation_type Mok\a
_diffrn_radiation_wavelength 0.71073
_diffrn_reflns_av_R_equivalents 0.0597
_diffrn_reflns_av_sigmaI/netI 0.0706
_diffrn_reflns_limit_h_max 20
_diffrn_reflns_limit_h_min -18
_diffrn_reflns_limit_k_max 14
_diffrn_reflns_limit_k_min -13
_diffrn_reflns_limit_l_max 27
_diffrn_reflns_limit_l_min -28
_diffrn_reflns_number 25466
_diffrn_reflns_theta_full 24.95
_diffrn_reflns_theta_max 24.95
_diffrn_reflns_theta_min 1.84
_diffrn_source 'Enraf Nonius FR590'
_exptl_absorpt_coefficient_mu 0.805
_exptl_absorpt_correction_T_max 0.9234
_exptl_absorpt_correction_T_min 0.6423
_exptl_absorpt_correction_type none
_exptl_crystal_colour red
_exptl_crystal_density_diffrn 1.398
_exptl_crystal_density_method 'not measured'
_exptl_crystal_description sheet
_exptl_crystal_F_000 2208
_exptl_crystal_size_max 0.6
_exptl_crystal_size_mid 0.2
_exptl_crystal_size_min 0.1
_refine_diff_density_max 1.042
_refine_diff_density_min -0.354
_refine_diff_density_rms 0.111
_refine_ls_extinction_method none
_refine_ls_goodness_of_fit_ref 1.208
_refine_ls_hydrogen_treatment constr
_refine_ls_matrix_type full
_refine_ls_number_parameters 669
_refine_ls_number_reflns 8815
_refine_ls_number_restraints 0
_refine_ls_restrained_S_all 1.208
_refine_ls_R_factor_all 0.1447
_refine_ls_R_factor_gt 0.0805
_refine_ls_shift/su_max 0.145
_refine_ls_shift/su_mean 0.076
_refine_ls_structure_factor_coef Fsqd
_refine_ls_weighting_details 'calc w=1/[\s^2^(Fo^2^)+(0.2000P)^2^+0.0000P] where P=(Fo^2^+2Fc^2^)/3'
_refine_ls_weighting_scheme calc
_refine_ls_wR_factor_gt 0.3026
_refine_ls_wR_factor_ref 0.3399
_reflns_number_gt 5648
_reflns_number_total 8815
_reflns_threshold_expression >2sigma(I)
_cod_data_source_file b915546e.txt
_cod_data_source_block compound2
_cod_depositor_comments
;
The following automatic conversions were performed:

'_symmetry_cell_setting' value 'Monoclinic' changed to 'monoclinic'
according to /home/saulius/struct/CIF-dictionaries/cif_core.dic
dictionary named 'cif_core.dic' version 2.4.2 from 2011-04-26.

Automatic conversion script
Id: cif_fix_values 1891 2012-01-12 08:04:46Z andrius 
;
_cod_original_sg_symbol_H-M P21/c
_cod_original_formula_sum 'C44 H31 Co Cr2 N6 O17.50'
_cod_database_code 7024343

loop_
_symmetry_equiv_pos_as_xyz
'x, y, z'
'-x, y+1/2, -z+1/2'
'-x, -y, -z'
'x, -y-1/2, z-1/2'

loop_
_atom_site_label
_atom_site_type_symbol
_atom_site_fract_x
_atom_site_fract_y
_atom_site_fract_z
_atom_site_U_iso_or_equiv
_atom_site_adp_type
_atom_site_occupancy
_atom_site_symmetry_multiplicity
_atom_site_calc_flag
_atom_site_refinement_flags
C1 C 0.0889(6) 0.0362(8) 0.3965(4) 0.102(3) Uani 1 1 d .
C2 C 0.0404(6) -0.0388(11) 0.3617(5) 0.125(4) Uani 1 1 d .
H2 H 0.0233 -0.0294 0.3221 0.150 Uiso 1 1 calc R
C3 C 0.0186(6) -0.1272(9) 0.3878(5) 0.107(3) Uani 1 1 d .
H3 H -0.0118 -0.1803 0.3660 0.129 Uiso 1 1 calc R
C4 C 0.0417(5) -0.1349(8) 0.4440(4) 0.097(3) Uani 1 1 d .
H4 H 0.0254 -0.1928 0.4621 0.117 Uiso 1 1 calc R
C5 C 0.0894(4) -0.0592(6) 0.4768(3) 0.0715(18) Uani 1 1 d .
C6 C 0.1145(4) -0.0650(6) 0.5398(3) 0.0734(19) Uani 1 1 d .
C7 C 0.0827(5) -0.1398(7) 0.5699(4) 0.093(2) Uani 1 1 d .
H7 H 0.0440 -0.1863 0.5503 0.112 Uiso 1 1 calc R
C8 C 0.1086(6) -0.1445(7) 0.6279(5) 0.104(3) Uani 1 1 d .
H8 H 0.0860 -0.1924 0.6483 0.124 Uiso 1 1 calc R
C9 C 0.1682(6) -0.0787(7) 0.6567(4) 0.099(3) Uani 1 1 d .
H9 H 0.1879 -0.0833 0.6963 0.118 Uiso 1 1 calc R
C10 C 0.1982(5) -0.0046(6) 0.6245(4) 0.085(2) Uani 1 1 d .
C11 C 0.1126(11) 0.1348(11) 0.3676(5) 0.183(7) Uani 1 1 d .
H11A H 0.1122 0.1958 0.3914 0.275 Uiso 1 1 calc R
H11B H 0.0761 0.1453 0.3309 0.275 Uiso 1 1 calc R
H11C H 0.1644 0.1250 0.3624 0.275 Uiso 1 1 calc R
C12 C 0.2672(7) 0.0642(9) 0.6576(4) 0.125(4) Uani 1 1 d .
H12A H 0.3086 0.0625 0.6383 0.187 Uiso 1 1 calc R
H12B H 0.2862 0.0370 0.6959 0.187 Uiso 1 1 calc R
H12C H 0.2496 0.1361 0.6592 0.187 Uiso 1 1 calc R
C13 C 0.2168(4) 0.3163(6) 0.5747(4) 0.077(2) Uani 1 1 d .
C14 C 0.1273(4) 0.3060(6) 0.5464(4) 0.0729(19) Uani 1 1 d .
C15 C 0.2980(5) 0.2109(6) 0.4480(3) 0.0771(19) Uani 1 1 d .
C16 C 0.3298(4) 0.1007(5) 0.4705(3) 0.0720(18) Uani 1 1 d .
C17 C 0.0365(5) 0.5798(7) 0.6433(4) 0.090(2) Uani 1 1 d .
C18 C 0.0854(7) 0.5009(11) 0.6875(5) 0.130(4) Uani 1 1 d .
C19 C 0.4907(6) 0.0163(7) 0.3588(4) 0.091(2) Uani 1 1 d .
C20 C 0.4040(6) 0.0391(9) 0.3261(4) 0.106(3) Uani 1 1 d .
C21 C 0.1193(5) 0.5380(7) 0.4647(4) 0.094(2) Uani 1 1 d .
H21 H 0.0848 0.4808 0.4597 0.113 Uiso 1 1 calc R
C22 C 0.1298(7) 0.5899(9) 0.4174(4) 0.113(3) Uani 1 1 d .
H22 H 0.1036 0.5666 0.3809 0.135 Uiso 1 1 calc R
C23 C 0.1792(5) 0.6764(7) 0.4236(4) 0.095(3) Uani 1 1 d .
H23 H 0.1856 0.7120 0.3912 0.114 Uiso 1 1 calc R
C24 C 0.2192(4) 0.7104(6) 0.4777(3) 0.0751(19) Uani 1 1 d .
C25 C 0.2069(4) 0.6515(6) 0.5256(3) 0.0663(16) Uani 1 1 d .
C26 C 0.2716(5) 0.7968(6) 0.4892(4) 0.084(2) Uani 1 1 d .
H26 H 0.2794 0.8375 0.4588 0.101 Uiso 1 1 calc R
C27 C 0.3114(5) 0.8220(6) 0.5443(4) 0.082(2) Uani 1 1 d .
H27 H 0.3462 0.8789 0.5503 0.098 Uiso 1 1 calc R
C28 C 0.3014(4) 0.7642(6) 0.5925(4) 0.082(2) Uani 1 1 d .
C29 C 0.2461(4) 0.6803(5) 0.5810(3) 0.0664(17) Uani 1 1 d .
C30 C 0.3402(5) 0.7829(7) 0.6486(4) 0.092(2) Uani 1 1 d .
H30 H 0.3774 0.8369 0.6570 0.111 Uiso 1 1 calc R
C31 C 0.3258(5) 0.7244(8) 0.6926(4) 0.101(3) Uani 1 1 d .
H31 H 0.3515 0.7391 0.7307 0.121 Uiso 1 1 calc R
C32 C 0.2709(5) 0.6412(7) 0.6786(4) 0.091(2) Uani 1 1 d .
H32 H 0.2620 0.5990 0.7080 0.109 Uiso 1 1 calc R
C33 C 0.4598(8) 0.3305(8) 0.3224(5) 0.122(4) Uani 1 1 d .
H33 H 0.4261 0.2884 0.2952 0.146 Uiso 1 1 calc R
C34 C 0.4966(10) 0.4250(10) 0.3047(7) 0.146(5) Uani 1 1 d .
H34 H 0.4897 0.4403 0.2659 0.175 Uiso 1 1 calc R
C35 C 0.5399(10) 0.4886(10) 0.3447(9) 0.159(6) Uani 1 1 d .
H35 H 0.5596 0.5516 0.3338 0.191 Uiso 1 1 calc R
C36 C 0.5554(7) 0.4629(8) 0.4006(6) 0.116(4) Uani 1 1 d .
C37 C 0.5215(5) 0.3702(6) 0.4155(4) 0.079(2) Uani 1 1 d .
C38 C 0.6069(8) 0.5237(10) 0.4495(11) 0.181(9) Uani 1 1 d .
H38 H 0.6309 0.5853 0.4410 0.217 Uiso 1 1 calc R
C39 C 0.6205(8) 0.4941(11) 0.5058(9) 0.150(6) Uani 1 1 d .
H39 H 0.6514 0.5354 0.5351 0.180 Uiso 1 1 calc R
C40 C 0.5862(5) 0.3990(8) 0.5181(5) 0.103(3) Uani 1 1 d .
C41 C 0.5369(4) 0.3388(6) 0.4729(5) 0.092(3) Uani 1 1 d .
C42 C 0.6000(6) 0.3628(12) 0.5729(7) 0.133(5) Uani 1 1 d .
H42 H 0.6317 0.4025 0.6025 0.160 Uiso 1 1 calc R
C43 C 0.5687(7) 0.2701(14) 0.5857(5) 0.142(5) Uani 1 1 d .
H43 H 0.5783 0.2459 0.6234 0.170 Uiso 1 1 calc R
C44 C 0.5192(6) 0.2101(9) 0.5380(4) 0.105(3) Uani 1 1 d .
H44 H 0.4979 0.1455 0.5451 0.126 Uiso 1 1 calc R
Co1 Co 0.19427(6) 0.12288(8) 0.51140(5) 0.0767(4) Uani 1 1 d .
Cr1 Cr 0.15078(7) 0.50315(9) 0.59578(5) 0.0705(4) Uani 1 1 d .
Cr2 Cr 0.43289(7) 0.17842(9) 0.41296(5) 0.0698(4) Uani 1 1 d .
N1 N 0.1134(4) 0.0254(5) 0.4522(3) 0.0780(16) Uani 1 1 d .
N2 N 0.1705(3) 0.0035(4) 0.5677(3) 0.0704(15) Uani 1 1 d .
N3 N 0.1571(4) 0.5672(5) 0.5184(2) 0.0745(15) Uani 1 1 d .
N4 N 0.2314(4) 0.6209(4) 0.6247(2) 0.0702(15) Uani 1 1 d .
N5 N 0.4753(4) 0.3061(5) 0.3772(3) 0.0867(19) Uani 1 1 d .
N6 N 0.5048(4) 0.2462(5) 0.4858(3) 0.0811(17) Uani 1 1 d .
O1 O 0.1037(3) 0.2244(4) 0.5177(2) 0.0791(13) Uani 1 1 d .
O2 O 0.0865(3) 0.3835(4) 0.5561(2) 0.0780(13) Uani 1 1 d .
O3 O 0.2589(3) 0.2397(4) 0.5712(3) 0.0929(16) Uani 1 1 d .
O4 O 0.2389(3) 0.4045(4) 0.5984(2) 0.0808(14) Uani 1 1 d .
O5 O 0.2355(3) 0.2406(4) 0.4571(3) 0.0967(17) Uani 1 1 d .
O6 O 0.3417(3) 0.2625(4) 0.4221(2) 0.0792(13) Uani 1 1 d .
O7 O 0.2932(3) 0.0507(4) 0.4991(3) 0.0848(14) Uani 1 1 d .
O8 O 0.3924(3) 0.0724(4) 0.4585(2) 0.0770(13) Uani 1 1 d .
O9 O 0.0608(3) 0.5885(4) 0.5981(2) 0.0810(13) Uani 1 1 d .
O10 O -0.0213(5) 0.6245(7) 0.6516(4) 0.139(3) Uani 1 1 d .
O11 O 0.1453(4) 0.4590(5) 0.6711(2) 0.0979(17) Uani 1 1 d .
O12 O 0.0691(7) 0.4848(12) 0.7321(5) 0.220(6) Uani 1 1 d .
O13 O 0.5133(3) 0.0814(4) 0.4018(2) 0.0803(13) Uani 1 1 d .
O14 O 0.5297(5) -0.0544(7) 0.3483(4) 0.143(3) Uani 1 1 d .
O15 O 0.3729(3) 0.1178(5) 0.3418(3) 0.0929(16) Uani 1 1 d .
O16 O 0.3729(6) -0.0262(9) 0.2866(5) 0.186(5) Uani 1 1 d .
O1W O 0.5840(8) 0.7414(8) 0.3164(7) 0.127(5) Uani 0.50 1 d P
O2W O 0.2405(16) 0.3027(13) 0.7466(9) 0.125(11) Uani 0.25 1 d P
O3W O 0.2620(19) 0.397(3) 0.3172(14) 0.162(13) Uani 0.25 1 d P
O4W O 0.698(2) 0.414(2) 0.7014(11) 0.157(15) Uani 0.25 1 d P
O5W O 0.2266(14) -0.064(3) 0.3284(14) 0.145(12) Uani 0.25 1 d P

loop_
_atom_site_aniso_label
_atom_site_aniso_U_11
_atom_site_aniso_U_22
_atom_site_aniso_U_33
_atom_site_aniso_U_23
_atom_site_aniso_U_13
_atom_site_aniso_U_12
C1 0.122(7) 0.102(6) 0.084(6) -0.016(5) 0.032(5) -0.023(6)
C2 0.106(7) 0.157(11) 0.116(8) -0.012(8) 0.034(6) 0.001(7)
C3 0.096(6) 0.121(8) 0.107(8) -0.019(6) 0.032(6) -0.018(6)
C4 0.087(6) 0.108(7) 0.106(7) -0.007(5) 0.041(5) -0.023(5)
C5 0.053(4) 0.071(4) 0.099(5) -0.004(4) 0.035(4) 0.000(3)
C6 0.059(4) 0.075(4) 0.092(5) -0.004(4) 0.031(4) 0.009(3)
C7 0.085(5) 0.094(6) 0.104(7) 0.021(5) 0.031(5) -0.018(4)
C8 0.113(7) 0.091(6) 0.125(8) 0.024(6) 0.062(6) -0.005(5)
C9 0.123(7) 0.095(6) 0.083(5) 0.016(5) 0.037(5) -0.004(6)
C10 0.081(5) 0.085(5) 0.094(6) -0.006(4) 0.029(4) -0.010(4)
C11 0.30(2) 0.134(10) 0.102(8) 0.025(7) 0.031(10) -0.063(12)
C12 0.147(9) 0.122(8) 0.103(7) -0.003(6) 0.027(6) -0.044(7)
C13 0.068(4) 0.073(5) 0.099(5) 0.002(4) 0.036(4) -0.013(4)
C14 0.060(4) 0.066(4) 0.102(5) 0.014(4) 0.036(4) -0.005(4)
C15 0.083(5) 0.057(4) 0.097(5) 0.000(4) 0.032(4) -0.003(4)
C16 0.076(4) 0.054(4) 0.095(5) 0.006(3) 0.039(4) -0.001(3)
C17 0.096(6) 0.092(6) 0.090(6) -0.008(5) 0.037(5) -0.008(5)
C18 0.131(9) 0.170(11) 0.106(8) 0.040(7) 0.064(7) 0.016(7)
C19 0.105(6) 0.091(6) 0.089(5) -0.013(5) 0.043(5) -0.022(5)
C20 0.103(7) 0.109(7) 0.097(6) -0.032(6) 0.012(5) -0.017(6)
C21 0.106(6) 0.095(6) 0.085(6) -0.008(5) 0.031(5) -0.029(5)
C22 0.139(8) 0.136(8) 0.064(5) -0.005(5) 0.028(5) -0.027(7)
C23 0.106(6) 0.102(6) 0.079(5) 0.012(4) 0.028(5) -0.021(5)
C24 0.072(4) 0.064(4) 0.100(6) 0.007(4) 0.042(4) -0.004(3)
C25 0.066(4) 0.066(4) 0.073(4) 0.009(3) 0.028(3) 0.009(3)
C26 0.077(5) 0.073(5) 0.115(7) 0.017(4) 0.047(5) 0.007(4)
C27 0.078(5) 0.063(4) 0.107(6) 0.012(4) 0.030(4) 0.000(4)
C28 0.067(4) 0.062(4) 0.122(6) 0.010(4) 0.034(4) 0.007(3)
C29 0.059(4) 0.061(4) 0.081(5) 0.003(3) 0.021(3) 0.008(3)
C30 0.080(5) 0.086(5) 0.099(6) -0.017(5) 0.004(5) -0.019(4)
C31 0.096(6) 0.108(7) 0.087(6) -0.001(5) 0.003(5) -0.021(5)
C32 0.094(6) 0.081(5) 0.096(6) 0.014(4) 0.024(5) -0.007(4)
C33 0.182(11) 0.097(6) 0.114(8) -0.001(5) 0.089(8) -0.018(7)
C34 0.218(14) 0.098(8) 0.163(11) 0.034(8) 0.124(11) 0.002(9)
C35 0.202(15) 0.082(7) 0.241(18) 0.006(10) 0.142(14) -0.028(8)
C36 0.128(8) 0.077(6) 0.175(11) -0.027(7) 0.098(8) -0.018(6)
C37 0.080(5) 0.074(5) 0.099(6) -0.017(4) 0.055(4) -0.013(4)
C38 0.113(10) 0.078(7) 0.40(3) -0.086(14) 0.152(16) -0.054(7)
C39 0.096(7) 0.106(10) 0.272(19) -0.087(11) 0.090(12) -0.028(7)
C40 0.078(5) 0.109(7) 0.125(8) -0.060(6) 0.031(6) -0.010(5)
C41 0.063(4) 0.075(5) 0.153(9) -0.041(5) 0.056(5) -0.006(4)
C42 0.075(6) 0.149(11) 0.169(13) -0.097(10) 0.020(7) -0.025(6)
C43 0.110(8) 0.203(14) 0.097(7) -0.071(9) 0.000(6) 0.012(9)
C44 0.106(7) 0.127(8) 0.087(6) -0.013(6) 0.035(5) -0.002(6)
Co1 0.0747(7) 0.0639(6) 0.1024(8) 0.0043(5) 0.0423(6) -0.0052(4)
Cr1 0.0717(8) 0.0680(7) 0.0763(8) 0.0042(5) 0.0271(6) -0.0074(5)
Cr2 0.0738(8) 0.0663(7) 0.0778(8) -0.0071(5) 0.0352(6) -0.0136(5)
N1 0.081(4) 0.082(4) 0.077(4) 0.006(3) 0.032(3) -0.002(3)
N2 0.066(3) 0.063(3) 0.089(4) -0.006(3) 0.033(3) -0.003(3)
N3 0.076(4) 0.078(4) 0.073(4) -0.004(3) 0.026(3) -0.019(3)
N4 0.073(4) 0.069(3) 0.068(4) 0.002(3) 0.017(3) -0.003(3)
N5 0.109(5) 0.072(4) 0.097(5) 0.000(4) 0.060(4) -0.014(4)
N6 0.077(4) 0.080(4) 0.093(5) -0.025(3) 0.035(3) -0.016(3)
O1 0.066(3) 0.069(3) 0.109(4) -0.008(3) 0.033(3) -0.014(2)
O2 0.067(3) 0.065(3) 0.110(4) 0.001(3) 0.036(3) -0.003(2)
O3 0.067(3) 0.069(3) 0.148(5) -0.002(3) 0.036(3) 0.003(3)
O4 0.071(3) 0.067(3) 0.107(4) 0.000(3) 0.029(3) -0.009(2)
O5 0.080(3) 0.071(3) 0.156(5) 0.021(3) 0.062(3) 0.016(3)
O6 0.089(3) 0.062(3) 0.100(3) 0.012(2) 0.048(3) -0.005(2)
O7 0.084(3) 0.059(3) 0.125(4) 0.012(3) 0.054(3) 0.000(2)
O8 0.075(3) 0.062(3) 0.105(4) -0.001(2) 0.044(3) -0.004(2)
O9 0.084(3) 0.077(3) 0.087(3) -0.004(3) 0.032(3) -0.008(3)
O10 0.135(6) 0.162(7) 0.144(6) -0.009(5) 0.079(5) 0.025(5)
O11 0.108(4) 0.102(4) 0.090(4) 0.028(3) 0.036(3) 0.002(3)
O12 0.205(10) 0.343(17) 0.160(8) 0.099(9) 0.132(8) 0.083(10)
O13 0.079(3) 0.082(3) 0.087(3) -0.018(3) 0.034(3) -0.010(3)
O14 0.141(6) 0.139(6) 0.159(7) -0.066(5) 0.059(5) 0.018(5)
O15 0.089(4) 0.090(4) 0.097(4) -0.016(3) 0.019(3) -0.012(3)
O16 0.152(7) 0.187(9) 0.190(9) -0.109(8) -0.011(6) -0.008(6)
O1W 0.117(9) 0.051(6) 0.203(14) -0.003(7) 0.024(9) -0.028(6)
O2W 0.18(2) 0.033(9) 0.090(13) -0.006(8) -0.099(15) 0.018(11)
O3W 0.14(2) 0.19(3) 0.17(2) 0.14(2) 0.08(2) 0.08(2)
O4W 0.23(3) 0.101(18) 0.079(15) -0.018(13) -0.067(19) 0.06(2)
O5W 0.064(14) 0.22(4) 0.15(3) -0.03(2) 0.038(15) 0.008(18)

loop_
_atom_type_symbol
_atom_type_description
_atom_type_scat_dispersion_real
_atom_type_scat_dispersion_imag
_atom_type_scat_source
C C 0.0033 0.0016 'International Tables Vol C Tables 4.2.6.8 and 6.1.1.4'
H H 0.0000 0.0000 'International Tables Vol C Tables 4.2.6.8 and 6.1.1.4'
Co Co 0.3494 0.9721 'International Tables Vol C Tables 4.2.6.8 and 6.1.1.4'
Cr Cr 0.3209 0.6236 'International Tables Vol C Tables 4.2.6.8 and 6.1.1.4'
N N 0.0061 0.0033 'International Tables Vol C Tables 4.2.6.8 and 6.1.1.4'
O O 0.0106 0.0060 'International Tables Vol C Tables 4.2.6.8 and 6.1.1.4'

loop_
_geom_angle_atom_site_label_1
_geom_angle_atom_site_label_2
_geom_angle_atom_site_label_3
_geom_angle
N1 C1 C2 122.4(10)
N1 C1 C11 119.5(9)
C2 C1 C11 118.1(10)
C3 C2 C1 118.0(11)
C3 C2 H2 121.0
C1 C2 H2 121.0
C4 C3 C2 118.8(10)
C4 C3 H3 120.6
C2 C3 H3 120.6
C3 C4 C5 121.4(9)
C3 C4 H4 119.3
C5 C4 H4 119.3
N1 C5 C4 120.9(8)
N1 C5 C6 116.7(7)
C4 C5 C6 122.4(7)
N2 C6 C7 120.9(8)
N2 C6 C5 118.0(7)
C7 C6 C5 121.1(7)
C8 C7 C6 119.5(8)
C8 C7 H7 120.3
C6 C7 H7 120.2
C7 C8 C9 120.3(8)
C7 C8 H8 119.9
C9 C8 H8 119.8
C8 C9 C10 118.0(9)
C8 C9 H9 121.0
C10 C9 H9 121.0
N2 C10 C9 121.9(8)
N2 C10 C12 121.5(8)
C9 C10 C12 116.6(8)
C1 C11 H11A 109.5
C1 C11 H11B 109.5
H11A C11 H11B 109.5
C1 C11 H11C 109.4
H11A C11 H11C 109.5
H11B C11 H11C 109.5
C10 C12 H12A 109.4
C10 C12 H12B 109.5
H12A C12 H12B 109.5
C10 C12 H12C 109.5
H12A C12 H12C 109.5
H12B C12 H12C 109.5
O3 C13 O4 126.7(7)
O3 C13 C14 117.7(7)
O4 C13 C14 115.6(7)
O1 C14 O2 127.7(7)
O1 C14 C13 117.9(7)
O2 C14 C13 114.4(7)
O5 C15 O6 127.3(7)
O5 C15 C16 118.1(7)
O6 C15 C16 114.6(7)
O7 C16 O8 126.7(7)
O7 C16 C15 117.5(6)
O8 C16 C15 115.8(6)
O10 C17 O9 125.2(9)
O10 C17 C18 121.6(9)
O9 C17 C18 113.1(8)
O12 C18 O11 126.2(11)
O12 C18 C17 120.4(11)
O11 C18 C17 113.4(8)
O14 C19 O13 124.5(9)
O14 C19 C20 125.1(9)
O13 C19 C20 110.3(8)
O15 C20 O16 127.4(10)
O15 C20 C19 116.5(8)
O16 C20 C19 116.1(10)
N3 C21 C22 122.1(8)
N3 C21 H21 119.0
C22 C21 H21 119.0
C21 C22 C23 120.3(8)
C21 C22 H22 119.9
C23 C22 H22 119.9
C22 C23 C24 120.2(8)
C22 C23 H23 119.9
C24 C23 H23 119.9
C23 C24 C26 125.2(8)
C23 C24 C25 116.9(7)
C26 C24 C25 117.9(8)
N3 C25 C29 118.4(6)
N3 C25 C24 121.7(7)
C29 C25 C24 119.9(7)
C27 C26 C24 121.1(8)
C27 C26 H26 119.4
C24 C26 H26 119.4
C26 C27 C28 122.2(7)
C26 C27 H27 118.9
C28 C27 H27 118.9
C30 C28 C29 117.8(8)
C30 C28 C27 125.7(8)
C29 C28 C27 116.5(8)
N4 C29 C25 116.8(6)
N4 C29 C28 120.9(7)
C25 C29 C28 122.3(7)
C31 C30 C28 121.9(8)
C31 C30 H30 119.0
C28 C30 H30 119.1
C30 C31 C32 117.9(8)
C30 C31 H31 121.1
C32 C31 H31 121.0
N4 C32 C31 122.2(8)
N4 C32 H32 118.9
C31 C32 H32 118.9
N5 C33 C34 119.2(12)
N5 C33 H33 120.4
C34 C33 H33 120.4
C35 C34 C33 119.3(12)
C35 C34 H34 120.3
C33 C34 H34 120.4
C34 C35 C36 120.8(11)
C34 C35 H35 119.6
C36 C35 H35 119.5
C35 C36 C37 117.9(11)
C35 C36 C38 126.2(13)
C37 C36 C38 115.9(12)
N5 C37 C41 116.3(7)
N5 C37 C36 123.5(9)
C41 C37 C36 120.2(9)
C39 C38 C36 123.8(12)
C39 C38 H38 118.1
C36 C38 H38 118.1
C38 C39 C40 117.7(13)
C38 C39 H39 121.2
C40 C39 H39 121.2
C42 C40 C39 120.6(12)
C42 C40 C41 119.1(11)
C39 C40 C41 120.3(13)
N6 C41 C37 118.7(7)
N6 C41 C40 119.2(10)
C37 C41 C40 122.1(9)
C43 C42 C40 121.8(10)
C43 C42 H42 119.1
C40 C42 H42 119.1
C42 C43 C44 117.3(12)
C42 C43 H43 121.3
C44 C43 H43 121.3
N6 C44 C43 120.6(12)
N6 C44 H44 119.7
C43 C44 H44 119.7
O7 Co1 O1 167.9(2)
O7 Co1 N1 95.5(2)
O1 Co1 N1 90.5(2)
O7 Co1 N2 95.2(2)
O1 Co1 N2 96.2(2)
N1 Co1 N2 79.2(2)
O7 Co1 O3 94.3(2)
O1 Co1 O3 79.4(2)
N1 Co1 O3 169.9(2)
N2 Co1 O3 102.1(2)
O7 Co1 O5 78.06(19)
O1 Co1 O5 90.3(2)
N1 Co1 O5 104.8(2)
N2 Co1 O5 172.4(2)
O3 Co1 O5 75.1(2)
O11 Cr1 O9 83.9(3)
O11 Cr1 O4 91.0(3)
O9 Cr1 O4 173.9(2)
O11 Cr1 O2 94.3(2)
O9 Cr1 O2 93.8(2)
O4 Cr1 O2 83.3(2)
O11 Cr1 N4 94.9(3)
O9 Cr1 N4 95.2(2)
O4 Cr1 N4 88.5(2)
O2 Cr1 N4 167.8(2)
O11 Cr1 N3 173.8(3)
O9 Cr1 N3 92.5(2)
O4 Cr1 N3 92.9(2)
O2 Cr1 N3 91.0(2)
N4 Cr1 N3 80.3(2)
O15 Cr2 O13 83.2(2)
O15 Cr2 O8 91.8(2)
O13 Cr2 O8 91.8(2)
O15 Cr2 O6 92.0(3)
O13 Cr2 O6 173.0(2)
O8 Cr2 O6 83.21(19)
O15 Cr2 N5 96.5(3)
O13 Cr2 N5 94.5(2)
O8 Cr2 N5 170.1(2)
O6 Cr2 N5 91.1(2)
O15 Cr2 N6 175.1(3)
O13 Cr2 N6 93.8(2)
O8 Cr2 N6 92.2(2)
O6 Cr2 N6 91.3(2)
N5 Cr2 N6 79.8(3)
C1 N1 C5 118.5(7)
C1 N1 Co1 128.1(6)
C5 N1 Co1 113.3(5)
C10 N2 C6 119.3(6)
C10 N2 Co1 128.7(5)
C6 N2 Co1 111.7(5)
C21 N3 C25 118.9(6)
C21 N3 Cr1 129.3(5)
C25 N3 Cr1 111.8(4)
C32 N4 C29 119.3(6)
C32 N4 Cr1 128.0(5)
C29 N4 Cr1 112.6(5)
C33 N5 C37 119.1(8)
C33 N5 Cr2 126.9(7)
C37 N5 Cr2 114.0(5)
C44 N6 C41 121.9(8)
C44 N6 Cr2 127.0(6)
C41 N6 Cr2 111.0(6)
C14 O1 Co1 113.1(4)
C14 O2 Cr1 113.3(5)
C13 O3 Co1 110.7(5)
C13 O4 Cr1 112.9(5)
C15 O5 Co1 110.1(5)
C15 O6 Cr2 112.8(4)
C16 O7 Co1 116.1(5)
C16 O8 Cr2 113.4(4)
C17 O9 Cr1 115.9(6)
C18 O11 Cr1 113.6(6)
C19 O13 Cr2 114.9(6)
C20 O15 Cr2 113.8(6)

loop_
_geom_bond_atom_site_label_1
_geom_bond_atom_site_label_2
_geom_bond_distance
C1 N1 1.307(11)
C1 C2 1.399(15)
C1 C11 1.533(15)
C2 C3 1.380(16)
C2 H2 0.9300
C3 C4 1.314(13)
C3 H3 0.9300
C4 C5 1.378(12)
C4 H4 0.9300
C5 N1 1.339(9)
C5 C6 1.470(11)
C6 N2 1.353(9)
C6 C7 1.390(11)
C7 C8 1.355(13)
C7 H7 0.9300
C8 C9 1.378(14)
C8 H8 0.9300
C9 C10 1.400(12)
C9 H9 0.9300
C10 N2 1.332(10)
C10 C12 1.538(13)
C11 H11A 0.9600
C11 H11B 0.9600
C11 H11C 0.9600
C12 H12A 0.9600
C12 H12B 0.9600
C12 H12C 0.9600
C13 O3 1.232(9)
C13 O4 1.264(9)
C13 C14 1.554(11)
C14 O1 1.249(9)
C14 O2 1.268(9)
C15 O5 1.233(9)
C15 O6 1.284(9)
C15 C16 1.543(10)
C16 O7 1.231(8)
C16 O8 1.261(8)
C17 O10 1.222(11)
C17 O9 1.272(10)
C17 C18 1.547(15)
C18 O12 1.197(12)
C18 O11 1.327(13)
C19 O14 1.190(11)
C19 O13 1.300(10)
C19 C20 1.556(14)
C20 O15 1.238(11)
C20 O16 1.271(11)
C21 N3 1.344(10)
C21 C22 1.367(12)
C21 H21 0.9300
C22 C23 1.378(13)
C22 H22 0.9300
C23 C24 1.381(11)
C23 H23 0.9300
C24 C26 1.407(11)
C24 C25 1.435(10)
C25 N3 1.359(9)
C25 C29 1.382(10)
C26 C27 1.370(12)
C26 H26 0.9300
C27 C28 1.418(11)
C27 H27 0.9300
C28 C30 1.370(12)
C28 C29 1.415(10)
C29 N4 1.371(9)
C30 C31 1.366(12)
C30 H30 0.9300
C31 C32 1.407(12)
C31 H31 0.9300
C32 N4 1.332(10)
C32 H32 0.9300
C33 N5 1.312(12)
C33 C34 1.470(15)
C33 H33 0.9300
C34 C35 1.33(2)
C34 H34 0.9300
C35 C36 1.343(19)
C35 H35 0.9300
C36 C37 1.399(13)
C36 C38 1.50(2)
C37 N5 1.335(10)
C37 C41 1.395(13)
C38 C39 1.37(2)
C38 H38 0.9300
C39 C40 1.406(18)
C39 H39 0.9300
C40 C42 1.359(18)
C40 C41 1.424(13)
C41 N6 1.366(11)
C42 C43 1.36(2)
C42 H42 0.9300
C43 C44 1.463(15)
C43 H43 0.9300
C44 N6 1.299(11)
C44 H44 0.9300
Co1 O7 2.053(5)
Co1 O1 2.080(5)
Co1 N1 2.128(6)
Co1 N2 2.136(6)
Co1 O3 2.166(6)
Co1 O5 2.218(5)
Cr1 O11 1.923(5)
Cr1 O9 1.927(5)
Cr1 O4 1.976(5)
Cr1 O2 1.977(5)
Cr1 N4 2.047(6)
Cr1 N3 2.060(6)
Cr2 O15 1.925(6)
Cr2 O13 1.940(5)
Cr2 O8 1.973(5)
Cr2 O6 1.983(5)
Cr2 N5 2.053(6)
Cr2 N6 2.067(6)
